data_7717961
loop_
_publ_author_name
'Saito, Masaichi'
'Muenster, Katharina'
'Kudo, Shunsuke'
'Kuwabara, Takuya'
'Shimamura, Eriko'
'Furukawa, Shunsuke'
'Yoshida, Yusuke'
'Ishida, Shintaro'
'Iwamoto, Takeaki'
'Tanifuji, Kazuki'
'Ohki, Yasuhiro'
'Minoura, Mao'

_publ_section_title
;
 Synthesis of a dilithiobutadiene bearing extremely bulky silyl
 substituents and its reactivity toward functionalized silanes
;
_journal_name_full 'Dalton Transactions'
_journal_paper_doi 10.1039/D4DT03537B
_journal_year 2025
_chemical_formula_moiety 'C42 H72 Li2 O2 Si2'
_chemical_formula_sum 'C42 H72 Li2 O2 Si2'
_chemical_formula_weight 679.05
_space_group_crystal_system monoclinic
_space_group_IT_number 14
_space_group_name_Hall '-P 2yn'
_space_group_name_H-M_alt 'P 1 21/n 1'
_atom_sites_solution_hydrogens geom
_audit_creation_method SHELXL-2014/7
_audit_update_record
;
2024-12-19 deposited with the CCDC.	2025-02-03 downloaded from the CCDC.
;
_cell_angle_alpha 90
_cell_angle_beta 95.485(2)
_cell_angle_gamma 90
_cell_formula_units_Z 4
_cell_length_a 18.308(2)
_cell_length_b 11.0924(14)
_cell_length_c 21.176(3)
_cell_measurement_reflns_used 9911
_cell_measurement_temperature 120(2)
_cell_measurement_theta_max 26.28
_cell_measurement_theta_min 2.24
_cell_volume 4280.7(9)
_computing_cell_refinement 'Bruker SAINT (Bruker 2008)'
_computing_data_collection 'Bruker APEX2 (Bruker 2008)'
_computing_data_reduction 'Bruker SAINT and XPREP (Bruker 2008)'
_computing_molecular_graphics 'XSHEL (Bruker, 2002)'
_computing_publication_material 'XCIF (Bruker, 2001)'
_computing_structure_refinement 'SHELXL97 (Sheldrick, 2008)'
_computing_structure_solution 'SHELXS97 (Sheldrick, 2008)'
_diffrn_ambient_temperature 120(2)
_diffrn_measured_fraction_theta_full 0.999
_diffrn_measured_fraction_theta_max 0.999
_diffrn_measurement_device_type 'Bruker APEXII CCD area-detector'
_diffrn_measurement_method '\f and \w'
_diffrn_radiation_monochromator 'Bruker Helios multilayer confocal mirror'
_diffrn_radiation_source 'Bruker TXS fine-focus rotating anode'
_diffrn_radiation_type MoK\a
_diffrn_radiation_wavelength 0.71073
_diffrn_reflns_av_R_equivalents 0.1561
_diffrn_reflns_av_unetI/netI 0.0795
_diffrn_reflns_Laue_measured_fraction_full 0.999
_diffrn_reflns_Laue_measured_fraction_max 0.999
_diffrn_reflns_limit_h_max 22
_diffrn_reflns_limit_h_min -22
_diffrn_reflns_limit_k_max 13
_diffrn_reflns_limit_k_min -13
_diffrn_reflns_limit_l_max 26
_diffrn_reflns_limit_l_min -26
_diffrn_reflns_number 44762
_diffrn_reflns_point_group_measured_fraction_full 0.999
_diffrn_reflns_point_group_measured_fraction_max 0.999
_diffrn_reflns_theta_full 25.242
_diffrn_reflns_theta_max 26.213
_diffrn_reflns_theta_min 1.405
_exptl_absorpt_coefficient_mu 0.114
_exptl_absorpt_correction_T_max 0.745
_exptl_absorpt_correction_T_min 0.6850
_exptl_absorpt_correction_type multi-scan
_exptl_crystal_colour red-black
_exptl_crystal_density_diffrn 1.054
_exptl_crystal_description cube
_exptl_crystal_F_000 1496
_exptl_crystal_size_max 0.40
_exptl_crystal_size_mid 0.40
_exptl_crystal_size_min 0.10
_refine_diff_density_max 0.581
_refine_diff_density_min -0.366
_refine_diff_density_rms 0.061
_refine_ls_extinction_method none
_refine_ls_goodness_of_fit_ref 1.045
_refine_ls_hydrogen_treatment constr
_refine_ls_matrix_type full
_refine_ls_number_parameters 449
_refine_ls_number_reflns 8590
_refine_ls_number_restraints 0
_refine_ls_restrained_S_all 1.045
_refine_ls_R_factor_all 0.0565
_refine_ls_R_factor_gt 0.0454
_refine_ls_shift/su_max 0.001
_refine_ls_shift/su_mean 0.000
_refine_ls_structure_factor_coef Fsqd
_refine_ls_weighting_details 'w=1/[\s^2^(Fo^2^)+(0.0618P)^2^+0.3349P] where P=(Fo^2^+2Fc^2^)/3'
_refine_ls_weighting_scheme calc
_refine_ls_wR_factor_gt 0.1266
_refine_ls_wR_factor_ref 0.1338
_reflns_Friedel_coverage 0.000
_reflns_number_gt 6847
_reflns_number_total 8590
_reflns_threshold_expression 'I > 2\s(I)'
_cod_data_source_file d4dt03537b2.cif
_cod_data_source_block masa1438_1_0m
_cod_original_cell_volume 4280.6(9)
_cod_original_sg_symbol_H-M 'P 21/n'
_cod_database_code 7717961
_shelx_shelxl_version_number 2014/7
_shelx_space_group_comment
;
The symmetry employed for this shelxl refinement is uniquely defined
by the following loop, which should always be used as a source of
symmetry information in preference to the above space-group names.
They are only intended as comments.
;

loop_
_space_group_symop_operation_xyz
'x, y, z'
'-x+1/2, y+1/2, -z+1/2'
'-x, -y, -z'
'x-1/2, -y-1/2, z-1/2'

loop_
_atom_site_label
_atom_site_type_symbol
_atom_site_fract_x
_atom_site_fract_y
_atom_site_fract_z
_atom_site_U_iso_or_equiv
_atom_site_adp_type
_atom_site_occupancy
_atom_site_site_symmetry_order
_atom_site_calc_flag
_atom_site_refinement_flags_posn
_atom_site_refinement_flags_adp
_atom_site_refinement_flags_occupancy
_atom_site_disorder_assembly
_atom_site_disorder_group
C1 C 0.69848(7) 0.31553(12) 0.54697(6) 0.0158(3) Uani 1 1 d . . . . .
C2 C 0.72934(7) 0.41909(12) 0.52764(6) 0.0143(3) Uani 1 1 d . . . . .
C3 C 0.77214(7) 0.42433(12) 0.46736(6) 0.0143(3) Uani 1 1 d . . . . .
C4 C 0.79982(7) 0.32336(13) 0.44262(6) 0.0156(3) Uani 1 1 d . . . . .
Li1 Li 0.68730(13) 0.2641(2) 0.45055(11) 0.0226(5) Uani 1 1 d . . . . .
Li2 Li 0.80136(13) 0.2319(2) 0.53004(12) 0.0236(5) Uani 1 1 d . . . . .
Si1 Si 0.64969(2) 0.28955(3) 0.61907(2) 0.01624(12) Uani 1 1 d . . . . .
C5 C 0.64115(8) 0.11782(14) 0.62400(7) 0.0241(3) Uani 1 1 d . . . . .
H5 H 0.6904 0.0865 0.6193 0.029 Uiso 1 1 calc R U . . .
C6 C 0.59212(10) 0.06703(15) 0.56772(8) 0.0352(4) Uani 1 1 d . . . . .
H6 H 0.6001 -0.0182 0.5647 0.053 Uiso 1 1 calc R U . . .
H6A H 0.6039 0.1055 0.5294 0.053 Uiso 1 1 calc R U . . .
H6B H 0.5416 0.0819 0.5738 0.053 Uiso 1 1 calc R U . . .
C7 C 0.61888(9) 0.06216(15) 0.68573(8) 0.0335(4) Uani 1 1 d . . . . .
H7 H 0.5700 0.0874 0.6923 0.050 Uiso 1 1 calc R U . . .
H7A H 0.6523 0.0885 0.7207 0.050 Uiso 1 1 calc R U . . .
H7B H 0.6204 -0.0241 0.6828 0.050 Uiso 1 1 calc R U . . .
C8 C 0.69979(8) 0.33383(14) 0.69894(7) 0.0228(3) Uani 1 1 d . . . . .
H8 H 0.6806 0.2809 0.7305 0.027 Uiso 1 1 calc R U . . .
C9 C 0.68905(9) 0.46246(15) 0.72188(7) 0.0285(4) Uani 1 1 d . . . . .
H9 H 0.7145 0.4725 0.7633 0.043 Uiso 1 1 calc R U . . .
H9A H 0.6377 0.4776 0.7238 0.043 Uiso 1 1 calc R U . . .
H9B H 0.7082 0.5182 0.6930 0.043 Uiso 1 1 calc R U . . .
C10 C 0.78159(8) 0.30417(16) 0.69988(8) 0.0304(4) Uani 1 1 d . . . . .
H10 H 0.8040 0.3579 0.6718 0.046 Uiso 1 1 calc R U . . .
H10A H 0.7873 0.2225 0.6862 0.046 Uiso 1 1 calc R U . . .
H10B H 0.8048 0.3136 0.7422 0.046 Uiso 1 1 calc R U . . .
C11 C 0.55547(7) 0.36422(13) 0.61400(7) 0.0198(3) Uani 1 1 d . . . . .
H11 H 0.5649 0.4502 0.6218 0.024 Uiso 1 1 calc R U . . .
C12 C 0.51199(8) 0.35723(16) 0.54869(7) 0.0282(4) Uani 1 1 d . . . . .
H12 H 0.4977 0.2752 0.5398 0.042 Uiso 1 1 calc R U . . .
H12A H 0.5420 0.3852 0.5169 0.042 Uiso 1 1 calc R U . . .
H12B H 0.4690 0.4069 0.5483 0.042 Uiso 1 1 calc R U . . .
C13 C 0.50737(8) 0.32353(15) 0.66561(7) 0.0280(4) Uani 1 1 d . . . . .
H13 H 0.4656 0.3759 0.6656 0.042 Uiso 1 1 calc R U . . .
H13A H 0.5354 0.3269 0.7063 0.042 Uiso 1 1 calc R U . . .
H13B H 0.4910 0.2424 0.6572 0.042 Uiso 1 1 calc R U . . .
C14 C 0.72981(7) 0.53722(12) 0.56259(6) 0.0155(3) Uani 1 1 d . . . . .
C15 C 0.79519(8) 0.58333(13) 0.59254(7) 0.0202(3) Uani 1 1 d . . . . .
H15 H 0.8387 0.5413 0.5895 0.024 Uiso 1 1 calc R U . . .
C16 C 0.79690(9) 0.68997(14) 0.62659(7) 0.0257(4) Uani 1 1 d . . . . .
H16 H 0.8408 0.7176 0.6472 0.031 Uiso 1 1 calc R U . . .
C17 C 0.73274(9) 0.75560(14) 0.62986(7) 0.0265(4) Uani 1 1 d . . . . .
H17 H 0.7335 0.8277 0.6523 0.032 Uiso 1 1 calc R U . . .
C18 C 0.66782(9) 0.71290(14) 0.59951(7) 0.0246(3) Uani 1 1 d . . . . .
H18 H 0.6248 0.7569 0.6013 0.030 Uiso 1 1 calc R U . . .
C19 C 0.66596(8) 0.60510(13) 0.56634(6) 0.0188(3) Uani 1 1 d . . . . .
H19 H 0.6217 0.5775 0.5463 0.023 Uiso 1 1 calc R U . . .
C20 C 0.77502(7) 0.54859(12) 0.43937(6) 0.0162(3) Uani 1 1 d . . . . .
C21 C 0.71083(8) 0.60165(13) 0.41111(7) 0.0221(3) Uani 1 1 d . . . . .
H21 H 0.6666 0.5605 0.4114 0.026 Uiso 1 1 calc R U . . .
C22 C 0.71136(9) 0.71407(14) 0.38257(7) 0.0277(4) Uani 1 1 d . . . . .
H22 H 0.6681 0.7465 0.3631 0.033 Uiso 1 1 calc R U . . .
C23 C 0.77626(9) 0.77777(14) 0.38315(7) 0.0290(4) Uani 1 1 d . . . . .
H23 H 0.7769 0.8535 0.3644 0.035 Uiso 1 1 calc R U . . .
C24 C 0.84017(9) 0.72791(14) 0.41190(8) 0.0275(4) Uani 1 1 d . . . . .
H24 H 0.8839 0.7708 0.4127 0.033 Uiso 1 1 calc R U . . .
C25 C 0.83986(8) 0.61487(13) 0.43954(7) 0.0204(3) Uani 1 1 d . . . . .
H25 H 0.8835 0.5826 0.4585 0.024 Uiso 1 1 calc R U . . .
Si2 Si 0.85116(2) 0.30541(4) 0.37128(2) 0.01631(11) Uani 1 1 d . . . . .
C26 C 0.94242(8) 0.38964(14) 0.37516(7) 0.0219(3) Uani 1 1 d . . . . .
H26 H 0.9294 0.4749 0.3697 0.026 Uiso 1 1 calc R U . . .
C27 C 0.98986(8) 0.38238(15) 0.43866(7) 0.0290(4) Uani 1 1 d . . . . .
H27 H 1.0103 0.3029 0.4440 0.044 Uiso 1 1 calc R U . . .
H27A H 0.9602 0.3993 0.4726 0.044 Uiso 1 1 calc R U . . .
H27B H 1.0288 0.4403 0.4392 0.044 Uiso 1 1 calc R U . . .
C28 C 0.98888(9) 0.35969(17) 0.32047(8) 0.0340(4) Uani 1 1 d . . . . .
H28 H 1.0283 0.4166 0.3202 0.051 Uiso 1 1 calc R U . . .
H28A H 0.9587 0.3639 0.2809 0.051 Uiso 1 1 calc R U . . .
H28B H 1.0086 0.2798 0.3262 0.051 Uiso 1 1 calc R U . . .
C29 C 0.79914(8) 0.35080(14) 0.29257(7) 0.0221(3) Uani 1 1 d . . . . .
H29 H 0.8200 0.3037 0.2595 0.027 Uiso 1 1 calc R U . . .
C30 C 0.71803(8) 0.31449(16) 0.29097(7) 0.0284(4) Uani 1 1 d . . . . .
H30 H 0.6941 0.3646 0.3197 0.043 Uiso 1 1 calc R U . . .
H30A H 0.7146 0.2317 0.3035 0.043 Uiso 1 1 calc R U . . .
H30B H 0.6947 0.3245 0.2487 0.043 Uiso 1 1 calc R U . . .
C31 C 0.80515(9) 0.48350(15) 0.27408(7) 0.0293(4) Uani 1 1 d . . . . .
H31 H 0.7781 0.4968 0.2336 0.044 Uiso 1 1 calc R U . . .
H31A H 0.8558 0.5038 0.2716 0.044 Uiso 1 1 calc R U . . .
H31B H 0.7853 0.5331 0.3054 0.044 Uiso 1 1 calc R U . . .
C32 C 0.86638(8) 0.13549(13) 0.36599(7) 0.0224(3) Uani 1 1 d . . . . .
H32 H 0.8195 0.0982 0.3735 0.027 Uiso 1 1 calc R U . . .
C33 C 0.88679(9) 0.08360(16) 0.30282(8) 0.0340(4) Uani 1 1 d . . . . .
H33 H 0.9338 0.1142 0.2941 0.051 Uiso 1 1 calc R U . . .
H33A H 0.8505 0.1069 0.2693 0.051 Uiso 1 1 calc R U . . .
H33B H 0.8888 -0.0027 0.3055 0.051 Uiso 1 1 calc R U . . .
C34 C 0.92206(9) 0.09035(15) 0.41965(8) 0.0306(4) Uani 1 1 d . . . . .
H34 H 0.9189 0.0042 0.4227 0.046 Uiso 1 1 calc R U . . .
H34A H 0.9114 0.1260 0.4591 0.046 Uiso 1 1 calc R U . . .
H34B H 0.9707 0.1127 0.4108 0.046 Uiso 1 1 calc R U . . .
O1 O 0.59904(5) 0.22953(9) 0.39227(5) 0.0237(2) Uani 1 1 d . . . . .
C35 C 0.51641(10) 0.32586(18) 0.30777(8) 0.0407(4) Uani 1 1 d . . . . .
H35 H 0.5569 0.3260 0.2821 0.061 Uiso 1 1 calc R U . . .
H35A H 0.4879 0.3978 0.2996 0.061 Uiso 1 1 calc R U . . .
H35B H 0.4862 0.2565 0.2976 0.061 Uiso 1 1 calc R U . . .
C36 C 0.54507(9) 0.32157(15) 0.37685(8) 0.0308(4) Uani 1 1 d . . . . .
H36 H 0.5664 0.3993 0.3888 0.037 Uiso 1 1 calc R U . . .
H36A H 0.5041 0.3085 0.4019 0.037 Uiso 1 1 calc R U . . .
C37 C 0.57049(11) 0.11235(17) 0.38304(13) 0.0623(7) Uani 1 1 d . . . . .
H37 H 0.5492 0.1036 0.3396 0.075 Uiso 1 1 calc R U . . .
H37A H 0.5320 0.0993 0.4108 0.075 Uiso 1 1 calc R U . . .
C38 C 0.62950(11) 0.02079(17) 0.39676(10) 0.0452(5) Uani 1 1 d . . . . .
H38 H 0.6659 0.0304 0.3674 0.068 Uiso 1 1 calc R U . . .
H38A H 0.6087 -0.0586 0.3924 0.068 Uiso 1 1 calc R U . . .
H38B H 0.6518 0.0316 0.4393 0.068 Uiso 1 1 calc R U . . .
O2 O 0.86836(5) 0.12383(10) 0.57953(5) 0.0265(3) Uani 1 1 d . . . . .
C39 C 0.79139(9) -0.02691(15) 0.52603(8) 0.0322(4) Uani 1 1 d . . . . .
H39 H 0.7478 0.0132 0.5367 0.048 Uiso 1 1 calc R U . . .
H39A H 0.7825 -0.1121 0.5229 0.048 Uiso 1 1 calc R U . . .
H39B H 0.8046 0.0029 0.4861 0.048 Uiso 1 1 calc R U . . .
C40 C 0.85291(9) -0.00297(15) 0.57670(8) 0.0354(4) Uani 1 1 d . . . . .
H40 H 0.8391 -0.0305 0.6174 0.042 Uiso 1 1 calc R U . . .
H40A H 0.8964 -0.0469 0.5673 0.042 Uiso 1 1 calc R U . . .
C41 C 0.92856(9) 0.15283(17) 0.62524(8) 0.0354(4) Uani 1 1 d . . . . .
H41 H 0.9696 0.0998 0.6197 0.042 Uiso 1 1 calc R U . . .
H41A H 0.9142 0.1412 0.6677 0.042 Uiso 1 1 calc R U . . .
C42 C 0.95096(10) 0.28126(17) 0.61684(9) 0.0406(5) Uani 1 1 d . . . . .
H42 H 0.9671 0.2915 0.5754 0.061 Uiso 1 1 calc R U . . .
H42A H 0.9903 0.3013 0.6484 0.061 Uiso 1 1 calc R U . . .
H42B H 0.9099 0.3332 0.6214 0.061 Uiso 1 1 calc R U . . .

loop_
_atom_site_aniso_label
_atom_site_aniso_U_11
_atom_site_aniso_U_22
_atom_site_aniso_U_33
_atom_site_aniso_U_23
_atom_site_aniso_U_13
_atom_site_aniso_U_12
C1 0.0170(7) 0.0179(7) 0.0124(7) 0.0012(5) 0.0012(5) 0.0019(5)
C2 0.0157(6) 0.0175(7) 0.0096(6) 0.0002(5) 0.0002(5) 0.0023(5)
C3 0.0153(6) 0.0181(7) 0.0094(6) 0.0006(5) -0.0001(5) -0.0014(5)
C4 0.0149(6) 0.0206(7) 0.0113(7) -0.0007(6) 0.0008(5) -0.0010(5)
Li1 0.0231(12) 0.0288(14) 0.0156(12) -0.0016(10) 0.0006(10) -0.0044(10)
Li2 0.0254(13) 0.0257(14) 0.0200(13) 0.0044(11) 0.0035(10) 0.0065(10)
Si1 0.0189(2) 0.0185(2) 0.0118(2) 0.00249(15) 0.00374(15) 0.00162(15)
C5 0.0283(8) 0.0199(8) 0.0257(8) 0.0058(6) 0.0109(7) 0.0040(6)
C6 0.0498(10) 0.0229(9) 0.0345(10) -0.0009(7) 0.0118(8) -0.0088(8)
C7 0.0418(10) 0.0258(9) 0.0346(10) 0.0137(7) 0.0121(8) 0.0051(7)
C8 0.0251(8) 0.0291(9) 0.0144(7) 0.0031(6) 0.0030(6) 0.0030(6)
C9 0.0349(9) 0.0335(9) 0.0165(8) -0.0024(7) -0.0008(6) 0.0034(7)
C10 0.0282(8) 0.0421(10) 0.0202(8) 0.0003(7) -0.0009(6) 0.0067(7)
C11 0.0207(7) 0.0221(8) 0.0167(7) 0.0030(6) 0.0030(6) 0.0023(6)
C12 0.0269(8) 0.0348(9) 0.0219(8) 0.0030(7) -0.0023(6) 0.0031(7)
C13 0.0235(8) 0.0347(9) 0.0270(9) 0.0067(7) 0.0081(6) 0.0052(7)
C14 0.0225(7) 0.0164(7) 0.0080(6) 0.0015(5) 0.0040(5) -0.0011(5)
C15 0.0213(7) 0.0240(8) 0.0158(7) 0.0000(6) 0.0040(6) -0.0002(6)
C16 0.0313(8) 0.0284(9) 0.0174(8) -0.0044(6) 0.0014(6) -0.0090(7)
C17 0.0417(9) 0.0184(8) 0.0207(8) -0.0057(6) 0.0095(7) -0.0056(7)
C18 0.0319(8) 0.0195(8) 0.0237(8) 0.0003(6) 0.0098(7) 0.0042(6)
C19 0.0229(7) 0.0196(7) 0.0141(7) 0.0010(6) 0.0017(6) 0.0005(6)
C20 0.0237(7) 0.0167(7) 0.0087(6) -0.0017(5) 0.0045(5) 0.0004(6)
C21 0.0263(8) 0.0229(8) 0.0171(7) 0.0019(6) 0.0025(6) 0.0012(6)
C22 0.0380(9) 0.0257(9) 0.0194(8) 0.0043(6) 0.0025(7) 0.0079(7)
C23 0.0499(10) 0.0173(8) 0.0213(8) 0.0042(6) 0.0105(7) 0.0029(7)
C24 0.0366(9) 0.0206(8) 0.0272(9) -0.0029(7) 0.0130(7) -0.0081(7)
C25 0.0249(7) 0.0201(8) 0.0167(7) -0.0024(6) 0.0047(6) -0.0009(6)
Si2 0.0176(2) 0.0194(2) 0.0123(2) -0.00348(15) 0.00343(15) -0.00148(15)
C26 0.0212(7) 0.0266(8) 0.0186(8) -0.0052(6) 0.0055(6) -0.0042(6)
C27 0.0251(8) 0.0345(9) 0.0269(9) -0.0094(7) -0.0010(7) -0.0047(7)
C28 0.0268(8) 0.0467(11) 0.0302(9) -0.0124(8) 0.0125(7) -0.0111(7)
C29 0.0250(8) 0.0299(9) 0.0120(7) -0.0029(6) 0.0047(6) -0.0010(6)
C30 0.0262(8) 0.0398(10) 0.0183(8) 0.0012(7) -0.0024(6) -0.0031(7)
C31 0.0370(9) 0.0354(10) 0.0157(8) 0.0037(7) 0.0031(7) -0.0022(7)
C32 0.0229(7) 0.0207(8) 0.0249(8) -0.0071(6) 0.0084(6) -0.0018(6)
C33 0.0393(9) 0.0306(9) 0.0336(10) -0.0161(8) 0.0118(8) -0.0045(7)
C34 0.0315(9) 0.0255(9) 0.0355(9) -0.0009(7) 0.0075(7) 0.0071(7)
O1 0.0224(5) 0.0257(6) 0.0221(6) -0.0011(4) -0.0022(4) -0.0033(4)
C35 0.0381(10) 0.0467(12) 0.0358(10) 0.0064(9) -0.0035(8) 0.0093(8)
C36 0.0268(8) 0.0324(9) 0.0322(9) -0.0054(7) -0.0025(7) 0.0046(7)
C37 0.0487(12) 0.0281(10) 0.1019(19) 0.0001(11) -0.0353(12) -0.0095(9)
C38 0.0585(12) 0.0303(10) 0.0460(12) -0.0038(9) 0.0004(9) 0.0033(9)
O2 0.0276(6) 0.0268(6) 0.0242(6) 0.0034(5) -0.0016(4) 0.0065(4)
C39 0.0379(9) 0.0312(9) 0.0281(9) 0.0005(7) 0.0062(7) 0.0020(7)
C40 0.0423(10) 0.0271(9) 0.0356(10) 0.0053(8) -0.0014(8) 0.0065(8)
C41 0.0296(9) 0.0425(11) 0.0325(10) 0.0014(8) -0.0054(7) 0.0089(8)
C42 0.0321(9) 0.0517(12) 0.0383(11) -0.0034(9) 0.0046(8) -0.0029(8)

loop_
_atom_type_symbol
_atom_type_description
_atom_type_scat_dispersion_real
_atom_type_scat_dispersion_imag
_atom_type_scat_source
C C 0.0033 0.0016 'International Tables Vol C Tables 4.2.6.8 and 6.1.1.4'
H H 0.0000 0.0000 'International Tables Vol C Tables 4.2.6.8 and 6.1.1.4'
O O 0.0106 0.0060 'International Tables Vol C Tables 4.2.6.8 and 6.1.1.4'
Li Li -0.0003 0.0001 'International Tables Vol C Tables 4.2.6.8 and 6.1.1.4'
Si Si 0.0817 0.0704 'International Tables Vol C Tables 4.2.6.8 and 6.1.1.4'

loop_
_geom_angle_atom_site_label_1
_geom_angle_atom_site_label_2
_geom_angle_atom_site_label_3
_geom_angle
_geom_angle_site_symmetry_1
_geom_angle_site_symmetry_3
_geom_angle_publ_flag
C2 C1 Si1 128.50(11) . . ?
C2 C1 Li1 86.67(11) . . ?
Si1 C1 Li1 137.80(10) . . ?
C2 C1 Li2 85.34(11) . . ?
Si1 C1 Li2 124.30(10) . . ?
Li1 C1 Li2 74.26(10) . . ?
C1 C2 C14 124.78(11) . . ?
C1 C2 C3 122.19(11) . . ?
C14 C2 C3 112.95(10) . . ?
C1 C2 Li1 59.57(10) . . ?
C14 C2 Li1 158.11(11) . . ?
C3 C2 Li1 68.33(8) . . ?
C1 C2 Li2 61.17(10) . . ?
C14 C2 Li2 138.40(11) . . ?
C3 C2 Li2 74.82(9) . . ?
Li1 C2 Li2 63.48(9) . . ?
C4 C3 C20 125.23(12) . . ?
C4 C3 C2 121.37(11) . . ?
C20 C3 C2 113.31(10) . . ?
C4 C3 Li1 65.49(10) . . ?
C20 C3 Li1 132.63(11) . . ?
C2 C3 Li1 73.82(9) . . ?
C4 C3 Li2 55.97(9) . . ?
C20 C3 Li2 164.09(11) . . ?
C2 C3 Li2 68.84(8) . . ?
Li1 C3 Li2 63.26(9) . . ?
C3 C4 Si2 129.61(11) . . ?
C3 C4 Li2 91.85(11) . . ?
Si2 C4 Li2 133.99(10) . . ?
C3 C4 Li1 80.15(10) . . ?
Si2 C4 Li1 125.61(9) . . ?
Li2 C4 Li1 73.81(10) . . ?
O1 Li1 C1 130.91(13) . . ?
O1 Li1 C4 137.03(13) . . ?
C1 Li1 C4 89.31(10) . . ?
O1 Li1 C3 136.57(14) . . ?
C1 Li1 C3 69.49(9) . . ?
C4 Li1 C3 34.37(6) . . ?
O1 Li1 C2 137.77(13) . . ?
C1 Li1 C2 33.75(6) . . ?
C4 Li1 C2 66.44(8) . . ?
C3 Li1 C2 37.84(6) . . ?
O1 Li1 Li2 160.80(14) . . ?
C1 Li1 Li2 53.73(8) . . ?
C4 Li1 Li2 51.75(8) . . ?
C3 Li1 Li2 61.73(9) . . ?
C2 Li1 Li2 58.50(8) . . ?
O2 Li2 C4 136.32(13) . . ?
O2 Li2 C1 133.57(13) . . ?
C4 Li2 C1 90.04(11) . . ?
O2 Li2 C2 147.16(14) . . ?
C4 Li2 C2 67.26(8) . . ?
C1 Li2 C2 33.49(6) . . ?
O2 Li2 C3 152.57(14) . . ?
C4 Li2 C3 32.18(6) . . ?
C1 Li2 C3 65.36(8) . . ?
C2 Li2 C3 36.34(6) . . ?
O2 Li2 Li1 149.91(15) . . ?
C4 Li2 Li1 54.44(8) . . ?
C1 Li2 Li1 52.01(8) . . ?
C2 Li2 Li1 58.02(8) . . ?
C3 Li2 Li1 55.00(8) . . ?
C1 Si1 C11 112.86(6) . . ?
C1 Si1 C8 117.29(6) . . ?
C11 Si1 C8 107.07(6) . . ?
C1 Si1 C5 104.27(6) . . ?
C11 Si1 C5 110.91(7) . . ?
C8 Si1 C5 104.03(7) . . ?
C6 C5 C7 109.36(13) . . ?
C6 C5 Si1 111.64(11) . . ?
C7 C5 Si1 118.43(11) . . ?
C6 C5 H5 105.5 . . ?
C7 C5 H5 105.5 . . ?
Si1 C5 H5 105.5 . . ?
C5 C6 H6 109.5 . . ?
C5 C6 H6A 109.5 . . ?
H6 C6 H6A 109.5 . . ?
C5 C6 H6B 109.5 . . ?
H6 C6 H6B 109.5 . . ?
H6A C6 H6B 109.5 . . ?
C5 C7 H7 109.5 . . ?
C5 C7 H7A 109.5 . . ?
H7 C7 H7A 109.5 . . ?
C5 C7 H7B 109.5 . . ?
H7 C7 H7B 109.5 . . ?
H7A C7 H7B 109.5 . . ?
C9 C8 C10 110.62(13) . . ?
C9 C8 Si1 117.19(10) . . ?
C10 C8 Si1 110.03(10) . . ?
C9 C8 H8 106.1 . . ?
C10 C8 H8 106.1 . . ?
Si1 C8 H8 106.1 . . ?
C8 C9 H9 109.5 . . ?
C8 C9 H9A 109.5 . . ?
H9 C9 H9A 109.5 . . ?
C8 C9 H9B 109.5 . . ?
H9 C9 H9B 109.5 . . ?
H9A C9 H9B 109.5 . . ?
C8 C10 H10 109.5 . . ?
C8 C10 H10A 109.5 . . ?
H10 C10 H10A 109.5 . . ?
C8 C10 H10B 109.5 . . ?
H10 C10 H10B 109.5 . . ?
H10A C10 H10B 109.5 . . ?
C12 C11 C13 110.13(12) . . ?
C12 C11 Si1 114.74(10) . . ?
C13 C11 Si1 114.16(10) . . ?
C12 C11 H11 105.6 . . ?
C13 C11 H11 105.6 . . ?
Si1 C11 H11 105.6 . . ?
C11 C12 H12 109.5 . . ?
C11 C12 H12A 109.5 . . ?
H12 C12 H12A 109.5 . . ?
C11 C12 H12B 109.5 . . ?
H12 C12 H12B 109.5 . . ?
H12A C12 H12B 109.5 . . ?
C11 C13 H13 109.5 . . ?
C11 C13 H13A 109.5 . . ?
H13 C13 H13A 109.5 . . ?
C11 C13 H13B 109.5 . . ?
H13 C13 H13B 109.5 . . ?
H13A C13 H13B 109.5 . . ?
C15 C14 C19 117.47(13) . . ?
C15 C14 C2 120.44(12) . . ?
C19 C14 C2 122.08(12) . . ?
C16 C15 C14 121.68(13) . . ?
C16 C15 H15 119.2 . . ?
C14 C15 H15 119.2 . . ?
C15 C16 C17 119.78(14) . . ?
C15 C16 H16 120.1 . . ?
C17 C16 H16 120.1 . . ?
C18 C17 C16 119.45(14) . . ?
C18 C17 H17 120.3 . . ?
C16 C17 H17 120.3 . . ?
C17 C18 C19 120.70(14) . . ?
C17 C18 H18 119.6 . . ?
C19 C18 H18 119.6 . . ?
C18 C19 C14 120.87(14) . . ?
C18 C19 H19 119.6 . . ?
C14 C19 H19 119.6 . . ?
C25 C20 C21 117.35(13) . . ?
C25 C20 C3 122.95(12) . . ?
C21 C20 C3 119.69(12) . . ?
C22 C21 C20 121.68(14) . . ?
C22 C21 H21 119.2 . . ?
C20 C21 H21 119.2 . . ?
C23 C22 C21 119.88(15) . . ?
C23 C22 H22 120.1 . . ?
C21 C22 H22 120.1 . . ?
C22 C23 C24 119.38(15) . . ?
C22 C23 H23 120.3 . . ?
C24 C23 H23 120.3 . . ?
C23 C24 C25 120.75(14) . . ?
C23 C24 H24 119.6 . . ?
C25 C24 H24 119.6 . . ?
C24 C25 C20 120.94(14) . . ?
C24 C25 H25 119.5 . . ?
C20 C25 H25 119.5 . . ?
C4 Si2 C29 115.58(6) . . ?
C4 Si2 C26 114.81(6) . . ?
C29 Si2 C26 105.69(7) . . ?
C4 Si2 C32 103.92(6) . . ?
C29 Si2 C32 105.83(7) . . ?
C26 Si2 C32 110.70(7) . . ?
C27 C26 C28 109.99(12) . . ?
C27 C26 Si2 115.63(10) . . ?
C28 C26 Si2 114.00(10) . . ?
C27 C26 H26 105.4 . . ?
C28 C26 H26 105.4 . . ?
Si2 C26 H26 105.4 . . ?
C26 C27 H27 109.5 . . ?
C26 C27 H27A 109.5 . . ?
H27 C27 H27A 109.5 . . ?
C26 C27 H27B 109.5 . . ?
H27 C27 H27B 109.5 . . ?
H27A C27 H27B 109.5 . . ?
C26 C28 H28 109.5 . . ?
C26 C28 H28A 109.5 . . ?
H28 C28 H28A 109.5 . . ?
C26 C28 H28B 109.5 . . ?
H28 C28 H28B 109.5 . . ?
H28A C28 H28B 109.5 . . ?
C31 C29 C30 109.86(13) . . ?
C31 C29 Si2 115.83(10) . . ?
C30 C29 Si2 110.56(10) . . ?
C31 C29 H29 106.7 . . ?
C30 C29 H29 106.7 . . ?
Si2 C29 H29 106.7 . . ?
C29 C30 H30 109.5 . . ?
C29 C30 H30A 109.5 . . ?
H30 C30 H30A 109.5 . . ?
C29 C30 H30B 109.5 . . ?
H30 C30 H30B 109.5 . . ?
H30A C30 H30B 109.5 . . ?
C29 C31 H31 109.5 . . ?
C29 C31 H31A 109.5 . . ?
H31 C31 H31A 109.5 . . ?
C29 C31 H31B 109.5 . . ?
H31 C31 H31B 109.5 . . ?
H31A C31 H31B 109.5 . . ?
C33 C32 C34 108.83(13) . . ?
C33 C32 Si2 118.05(11) . . ?
C34 C32 Si2 111.62(10) . . ?
C33 C32 H32 105.8 . . ?
C34 C32 H32 105.8 . . ?
Si2 C32 H32 105.8 . . ?
C32 C33 H33 109.5 . . ?
C32 C33 H33A 109.5 . . ?
H33 C33 H33A 109.5 . . ?
C32 C33 H33B 109.5 . . ?
H33 C33 H33B 109.5 . . ?
H33A C33 H33B 109.5 . . ?
C32 C34 H34 109.5 . . ?
C32 C34 H34A 109.5 . . ?
H34 C34 H34A 109.5 . . ?
C32 C34 H34B 109.5 . . ?
H34 C34 H34B 109.5 . . ?
H34A C34 H34B 109.5 . . ?
C37 O1 C36 112.73(13) . . ?
C37 O1 Li1 122.46(13) . . ?
C36 O1 Li1 120.54(12) . . ?
C36 C35 H35 109.5 . . ?
C36 C35 H35A 109.5 . . ?
H35 C35 H35A 109.5 . . ?
C36 C35 H35B 109.5 . . ?
H35 C35 H35B 109.5 . . ?
H35A C35 H35B 109.5 . . ?
O1 C36 C35 114.28(13) . . ?
O1 C36 H36 108.7 . . ?
C35 C36 H36 108.7 . . ?
O1 C36 H36A 108.7 . . ?
C35 C36 H36A 108.7 . . ?
H36 C36 H36A 107.6 . . ?
O1 C37 C38 110.45(15) . . ?
O1 C37 H37 109.6 . . ?
C38 C37 H37 109.6 . . ?
O1 C37 H37A 109.6 . . ?
C38 C37 H37A 109.6 . . ?
H37 C37 H37A 108.1 . . ?
C37 C38 H38 109.5 . . ?
C37 C38 H38A 109.5 . . ?
H38 C38 H38A 109.5 . . ?
C37 C38 H38B 109.5 . . ?
H38 C38 H38B 109.5 . . ?
H38A C38 H38B 109.5 . . ?
C41 O2 C40 112.60(12) . . ?
C41 O2 Li2 129.03(13) . . ?
C40 O2 Li2 118.00(12) . . ?
C40 C39 H39 109.5 . . ?
C40 C39 H39A 109.5 . . ?
H39 C39 H39A 109.5 . . ?
C40 C39 H39B 109.5 . . ?
H39 C39 H39B 109.5 . . ?
H39A C39 H39B 109.5 . . ?
O2 C40 C39 109.52(13) . . ?
O2 C40 H40 109.8 . . ?
C39 C40 H40 109.8 . . ?
O2 C40 H40A 109.8 . . ?
C39 C40 H40A 109.8 . . ?
H40 C40 H40A 108.2 . . ?
O2 C41 C42 109.58(14) . . ?
O2 C41 H41 109.8 . . ?
C42 C41 H41 109.8 . . ?
O2 C41 H41A 109.8 . . ?
C42 C41 H41A 109.8 . . ?
H41 C41 H41A 108.2 . . ?
C41 C42 H42 109.5 . . ?
C41 C42 H42A 109.5 . . ?
H42 C42 H42A 109.5 . . ?
C41 C42 H42B 109.5 . . ?
H42 C42 H42B 109.5 . . ?
H42A C42 H42B 109.5 . . ?

loop_
_geom_bond_atom_site_label_1
_geom_bond_atom_site_label_2
_geom_bond_distance
_geom_bond_site_symmetry_2
_geom_bond_publ_flag
C1 C2 1.3604(19) . ?
C1 Si1 1.8635(13) . ?
C1 Li1 2.111(3) . ?
C1 Li2 2.160(3) . ?
C2 C14 1.5045(18) . ?
C2 C3 1.5614(18) . ?
C2 Li1 2.444(3) . ?
C2 Li2 2.457(3) . ?
C3 C4 1.3552(19) . ?
C3 C20 1.5032(19) . ?
C3 Li1 2.365(3) . ?
C3 Li2 2.543(3) . ?
C4 Si2 1.8647(13) . ?
C4 Li2 2.109(3) . ?
C4 Li1 2.184(3) . ?
Li1 O1 1.975(3) . ?
Li1 Li2 2.579(4) . ?
Li2 O2 1.948(3) . ?
Si1 C11 1.9073(14) . ?
Si1 C8 1.9094(15) . ?
Si1 C5 1.9149(16) . ?
C5 C6 1.529(2) . ?
C5 C7 1.535(2) . ?
C5 H5 0.9800 . ?
C6 H6 0.9600 . ?
C6 H6A 0.9600 . ?
C6 H6B 0.9600 . ?
C7 H7 0.9600 . ?
C7 H7A 0.9600 . ?
C7 H7B 0.9600 . ?
C8 C9 1.526(2) . ?
C8 C10 1.532(2) . ?
C8 H8 0.9800 . ?
C9 H9 0.9600 . ?
C9 H9A 0.9600 . ?
C9 H9B 0.9600 . ?
C10 H10 0.9600 . ?
C10 H10A 0.9600 . ?
C10 H10B 0.9600 . ?
C11 C12 1.530(2) . ?
C11 C13 1.5355(19) . ?
C11 H11 0.9800 . ?
C12 H12 0.9600 . ?
C12 H12A 0.9600 . ?
C12 H12B 0.9600 . ?
C13 H13 0.9600 . ?
C13 H13A 0.9600 . ?
C13 H13B 0.9600 . ?
C14 C15 1.3970(19) . ?
C14 C19 1.3991(19) . ?
C15 C16 1.384(2) . ?
C15 H15 0.9300 . ?
C16 C17 1.389(2) . ?
C16 H16 0.9300 . ?
C17 C18 1.380(2) . ?
C17 H17 0.9300 . ?
C18 C19 1.386(2) . ?
C18 H18 0.9300 . ?
C19 H19 0.9300 . ?
C20 C25 1.3959(19) . ?
C20 C21 1.397(2) . ?
C21 C22 1.386(2) . ?
C21 H21 0.9300 . ?
C22 C23 1.381(2) . ?
C22 H22 0.9300 . ?
C23 C24 1.382(2) . ?
C23 H23 0.9300 . ?
C24 C25 1.384(2) . ?
C24 H24 0.9300 . ?
C25 H25 0.9300 . ?
Si2 C29 1.9066(15) . ?
Si2 C26 1.9091(14) . ?
Si2 C32 1.9100(15) . ?
C26 C27 1.531(2) . ?
C26 C28 1.5374(19) . ?
C26 H26 0.9800 . ?
C27 H27 0.9600 . ?
C27 H27A 0.9600 . ?
C27 H27B 0.9600 . ?
C28 H28 0.9600 . ?
C28 H28A 0.9600 . ?
C28 H28B 0.9600 . ?
C29 C31 1.530(2) . ?
C29 C30 1.536(2) . ?
C29 H29 0.9800 . ?
C30 H30 0.9600 . ?
C30 H30A 0.9600 . ?
C30 H30B 0.9600 . ?
C31 H31 0.9600 . ?
C31 H31A 0.9600 . ?
C31 H31B 0.9600 . ?
C32 C33 1.535(2) . ?
C32 C34 1.536(2) . ?
C32 H32 0.9800 . ?
C33 H33 0.9600 . ?
C33 H33A 0.9600 . ?
C33 H33B 0.9600 . ?
C34 H34 0.9600 . ?
C34 H34A 0.9600 . ?
C34 H34B 0.9600 . ?
O1 C37 1.408(2) . ?
O1 C36 1.4366(18) . ?
C35 C36 1.507(2) . ?
C35 H35 0.9600 . ?
C35 H35A 0.9600 . ?
C35 H35B 0.9600 . ?
C36 H36 0.9700 . ?
C36 H36A 0.9700 . ?
C37 C38 1.491(3) . ?
C37 H37 0.9700 . ?
C37 H37A 0.9700 . ?
C38 H38 0.9600 . ?
C38 H38A 0.9600 . ?
C38 H38B 0.9600 . ?
O2 C41 1.4321(19) . ?
O2 C40 1.435(2) . ?
C39 C40 1.503(2) . ?
C39 H39 0.9600 . ?
C39 H39A 0.9600 . ?
C39 H39B 0.9600 . ?
C40 H40 0.9700 . ?
C40 H40A 0.9700 . ?
C41 C42 1.498(3) . ?
C41 H41 0.9700 . ?
C41 H41A 0.9700 . ?
C42 H42 0.9600 . ?
C42 H42A 0.9600 . ?
C42 H42B 0.9600 . ?

loop_
_geom_torsion_atom_site_label_1
_geom_torsion_atom_site_label_2
_geom_torsion_atom_site_label_3
_geom_torsion_atom_site_label_4
_geom_torsion
_geom_torsion_site_symmetry_1
_geom_torsion_site_symmetry_2
_geom_torsion_site_symmetry_3
_geom_torsion_site_symmetry_4
_geom_torsion_publ_flag
Si1 C1 C2 C14 0.0(2) . . . . ?
Li1 C1 C2 C14 154.46(14) . . . . ?
Li2 C1 C2 C14 -131.08(14) . . . . ?
Si1 C1 C2 C3 176.72(10) . . . . ?
Li1 C1 C2 C3 -28.86(14) . . . . ?
Li2 C1 C2 C3 45.60(14) . . . . ?
Si1 C1 C2 Li1 -154.41(15) . . . . ?
Li2 C1 C2 Li1 74.47(10) . . . . ?
Si1 C1 C2 Li2 131.12(15) . . . . ?
Li1 C1 C2 Li2 -74.47(10) . . . . ?
C1 C2 C3 C4 -20.3(2) . . . . ?
C14 C2 C3 C4 156.72(12) . . . . ?
Li1 C2 C3 C4 -46.93(13) . . . . ?
Li2 C2 C3 C4 20.11(13) . . . . ?
C1 C2 C3 C20 156.61(12) . . . . ?
C14 C2 C3 C20 -26.35(16) . . . . ?
Li1 C2 C3 C20 130.00(12) . . . . ?
Li2 C2 C3 C20 -162.95(12) . . . . ?
C1 C2 C3 Li1 26.61(14) . . . . ?
C14 C2 C3 Li1 -156.36(12) . . . . ?
Li2 C2 C3 Li1 67.04(10) . . . . ?
C1 C2 C3 Li2 -40.43(13) . . . . ?
C14 C2 C3 Li2 136.60(12) . . . . ?
Li1 C2 C3 Li2 -67.04(10) . . . . ?
C20 C3 C4 Si2 2.5(2) . . . . ?
C2 C3 C4 Si2 179.02(10) . . . . ?
Li1 C3 C4 Si2 128.56(14) . . . . ?
Li2 C3 C4 Si2 -158.22(16) . . . . ?
C20 C3 C4 Li2 160.68(14) . . . . ?
C2 C3 C4 Li2 -22.77(15) . . . . ?
Li1 C3 C4 Li2 -73.22(10) . . . . ?
C20 C3 C4 Li1 -126.10(14) . . . . ?
C2 C3 C4 Li1 50.45(13) . . . . ?
Li2 C3 C4 Li1 73.22(10) . . . . ?
C2 C1 Si1 C11 71.73(14) . . . . ?
Li1 C1 Si1 C11 -68.35(16) . . . . ?
Li2 C1 Si1 C11 -173.63(12) . . . . ?
C2 C1 Si1 C8 -53.44(15) . . . . ?
Li1 C1 Si1 C8 166.49(14) . . . . ?
Li2 C1 Si1 C8 61.21(14) . . . . ?
C2 C1 Si1 C5 -167.81(13) . . . . ?
Li1 C1 Si1 C5 52.11(16) . . . . ?
Li2 C1 Si1 C5 -53.17(13) . . . . ?
C1 C2 C14 C15 110.33(16) . . . . ?
C3 C2 C14 C15 -66.62(16) . . . . ?
Li1 C2 C14 C15 -155.4(2) . . . . ?
Li2 C2 C14 C15 26.2(2) . . . . ?
C1 C2 C14 C19 -69.92(19) . . . . ?
C3 C2 C14 C19 113.13(13) . . . . ?
Li1 C2 C14 C19 24.4(3) . . . . ?
Li2 C2 C14 C19 -154.07(14) . . . . ?
C19 C14 C15 C16 2.2(2) . . . . ?
C2 C14 C15 C16 -178.07(13) . . . . ?
C14 C15 C16 C17 -2.0(2) . . . . ?
C15 C16 C17 C18 0.6(2) . . . . ?
C16 C17 C18 C19 0.5(2) . . . . ?
C17 C18 C19 C14 -0.3(2) . . . . ?
C15 C14 C19 C18 -1.0(2) . . . . ?
C2 C14 C19 C18 179.20(13) . . . . ?
C4 C3 C20 C25 -70.67(19) . . . . ?
C2 C3 C20 C25 112.53(14) . . . . ?
Li1 C3 C20 C25 -158.36(13) . . . . ?
Li2 C3 C20 C25 18.1(4) . . . . ?
C4 C3 C20 C21 108.68(16) . . . . ?
C2 C3 C20 C21 -68.11(16) . . . . ?
Li1 C3 C20 C21 21.0(2) . . . . ?
Li2 C3 C20 C21 -162.6(3) . . . . ?
C25 C20 C21 C22 1.9(2) . . . . ?
C3 C20 C21 C22 -177.50(13) . . . . ?
C20 C21 C22 C23 -1.7(2) . . . . ?
C21 C22 C23 C24 0.5(2) . . . . ?
C22 C23 C24 C25 0.5(2) . . . . ?
C23 C24 C25 C20 -0.3(2) . . . . ?
C21 C20 C25 C24 -0.9(2) . . . . ?
C3 C20 C25 C24 178.49(13) . . . . ?
C3 C4 Si2 C29 -61.68(15) . . . . ?
Li2 C4 Si2 C29 149.34(13) . . . . ?
Li1 C4 Si2 C29 46.95(14) . . . . ?
C3 C4 Si2 C26 61.79(15) . . . . ?
Li2 C4 Si2 C26 -87.19(15) . . . . ?
Li1 C4 Si2 C26 170.42(12) . . . . ?
C3 C4 Si2 C32 -177.16(13) . . . . ?
Li2 C4 Si2 C32 33.87(15) . . . . ?
Li1 C4 Si2 C32 -68.53(13) . . . . ?
C37 O1 C36 C35 -65.0(2) . . . . ?
Li1 O1 C36 C35 137.61(15) . . . . ?
C36 O1 C37 C38 177.31(16) . . . . ?
Li1 O1 C37 C38 -25.8(3) . . . . ?
C41 O2 C40 C39 -177.68(13) . . . . ?
Li2 O2 C40 C39 8.74(18) . . . . ?
C40 O2 C41 C42 168.99(13) . . . . ?
Li2 O2 C41 C42 -18.3(2) . . . . ?
